data_4106891
loop_
_publ_author_name
'Takako Muraoka'
'Keisuke Abe'
'Youhei Haga'
'Tomoko Nakamura'
'Keiji Ueno'

_publ_section_title
;
 Synthesis of a Base-Stabilized Silanone-Coordinated Complex by
 Oxygenation of a (Silyl)(silylene)tungsten Complex
;
_journal_name_full 'Journal of the American Chemical Society'
_journal_page_first 15365
_journal_page_last 15367
_journal_paper_doi 10.1021/ja207395w
_journal_volume 133
_journal_year 2011
_chemical_formula_moiety 'C32 H48 O4 Si2 W1'
_chemical_formula_sum 'C32 H48 O4 Si2 W'
_chemical_formula_weight 736.73
_chemical_name_systematic
;
 ?
;
_space_group_IT_number 2
_symmetry_cell_setting triclinic
_symmetry_space_group_name_Hall '-P 1'
_symmetry_space_group_name_H-M 'P -1'
_atom_sites_solution_hydrogens geom
_atom_sites_solution_primary heavy
_atom_sites_solution_secondary difmap
_audit_creation_method SHELXL-97
_cell_angle_alpha 78.318(17)
_cell_angle_beta 83.570(18)
_cell_angle_gamma 80.960(18)
_cell_formula_units_Z 2
_cell_length_a 11.414(2)
_cell_length_b 12.2453(19)
_cell_length_c 12.606(2)
_cell_measurement_reflns_used 477
_cell_measurement_temperature 150(2)
_cell_measurement_theta_max 32.5754
_cell_measurement_theta_min 1.6555
_cell_volume 1698.1(5)
_computing_cell_refinement 'CrystalClear (Rigaku Corp., 2000)'
_computing_data_collection 'CrystalClear (Rigaku Corp., 2000)'
_computing_data_reduction 'CrystalClear (Rigaku Corp., 2000)'
_computing_molecular_graphics 'Ortep-3 for Windows (Farrugia, 1997)'
_computing_publication_material 'WinGX publication routines (Farrugia, 1999)'
_computing_structure_refinement 'SHELXL-97 (Sheldrick, 1997)'
_computing_structure_solution 'SHELXS-86 (Sheldrick, 1986)'
_diffrn_ambient_temperature 150(2)
_diffrn_detector_area_resol_mean 10.0
_diffrn_measured_fraction_theta_full 0.927
_diffrn_measured_fraction_theta_max 0.718
_diffrn_measurement_device_type 'Rigaku RAXIS-IV Imaging Plate'
_diffrn_measurement_method dtprofit.ref
_diffrn_radiation_monochromator graphite
_diffrn_radiation_source 'Rotating Anode'
_diffrn_radiation_type MoK\a
_diffrn_radiation_wavelength 0.71073
_diffrn_reflns_av_R_equivalents 0.0138
_diffrn_reflns_av_sigmaI/netI 0.0207
_diffrn_reflns_limit_h_max 16
_diffrn_reflns_limit_h_min -16
_diffrn_reflns_limit_k_max 18
_diffrn_reflns_limit_k_min -17
_diffrn_reflns_limit_l_max 18
_diffrn_reflns_limit_l_min -18
_diffrn_reflns_number 17121
_diffrn_reflns_theta_full 27.50
_diffrn_reflns_theta_max 32.35
_diffrn_reflns_theta_min 1.66
_exptl_absorpt_coefficient_mu 3.504
_exptl_absorpt_correction_T_max 1.0000
_exptl_absorpt_correction_T_min 0.8328
_exptl_absorpt_correction_type multi-scan
_exptl_crystal_colour Yellow
_exptl_crystal_density_diffrn 1.441
_exptl_crystal_description Block
_exptl_crystal_F_000 748
_exptl_crystal_size_max 0.25
_exptl_crystal_size_mid 0.15
_exptl_crystal_size_min 0.15
_refine_diff_density_max 5.994
_refine_diff_density_min -3.342
_refine_diff_density_rms 0.192
_refine_ls_extinction_method none
_refine_ls_goodness_of_fit_ref 1.191
_refine_ls_hydrogen_treatment mixed
_refine_ls_matrix_type full
_refine_ls_number_parameters 366
_refine_ls_number_reflns 8694
_refine_ls_number_restraints 0
_refine_ls_restrained_S_all 1.191
_refine_ls_R_factor_all 0.0441
_refine_ls_R_factor_gt 0.0437
_refine_ls_shift/su_max 0.008
_refine_ls_shift/su_mean 0.000
_refine_ls_structure_factor_coef Fsqd
_refine_ls_weighting_details 'calc w=1/[\s^2^(Fo^2^)+(0.0401P)^2^+6.8350P] where P=(Fo^2^+2Fc^2^)/3'
_refine_ls_weighting_scheme calc
_refine_ls_wR_factor_gt 0.1077
_refine_ls_wR_factor_ref 0.1080
_reflns_number_gt 8623
_reflns_number_total 8694
_reflns_threshold_expression >2sigma(I)
_cod_data_source_file ja207395w_si_003.cif
_cod_data_source_block 3'
_cod_original_cell_volume 1698.0(5)
_cod_database_code 4106891

loop_
_symmetry_equiv_pos_as_xyz
'x, y, z'
'-x, -y, -z'

loop_
_atom_site_label
_atom_site_type_symbol
_atom_site_fract_x
_atom_site_fract_y
_atom_site_fract_z
_atom_site_U_iso_or_equiv
_atom_site_adp_type
_atom_site_occupancy
_atom_site_symmetry_multiplicity
_atom_site_calc_flag
_atom_site_refinement_flags
W W 0.539242(16) 0.666565(16) 0.755024(14) 0.03038(7) Uani 1 1 d .
Si1 Si 0.78563(9) 0.79161(9) 0.68062(8) 0.0200(2) Uani 1 1 d .
Si2 Si 0.66717(14) 0.99075(14) 0.79301(12) 0.0417(3) Uani 1 1 d .
O1 O 0.7008(3) 0.6918(3) 0.7149(2) 0.0262(6) Uani 1 1 d .
O2 O 0.7087(3) 0.9083(3) 0.7043(3) 0.0288(6) Uani 1 1 d .
C1 C 0.8274(3) 0.7976(4) 0.5309(3) 0.0226(7) Uani 1 1 d .
O3 O 0.5341(5) 0.6253(4) 0.8944(3) 0.0597(13) Uani 1 1 d .
C6 C 0.9204(4) 0.7181(4) 0.4964(4) 0.0297(9) Uani 1 1 d .
C10 C 0.9159(4) 0.7674(4) 0.7661(3) 0.0256(8) Uani 1 1 d .
C11 C 1.0015(4) 0.8425(4) 0.7357(4) 0.0320(9) Uani 1 1 d .
O4 O 0.4537(4) 0.7985(4) 0.7312(4) 0.0528(11) Uani 1 1 d .
C2 C 0.7645(4) 0.8747(4) 0.4506(3) 0.0278(8) Uani 1 1 d .
C3 C 0.7962(5) 0.8712(5) 0.3405(4) 0.0351(10) Uani 1 1 d .
H3 H 0.7531 0.9214 0.2884 0.042 Uiso 1 1 calc R
C16 C 1.0028(5) 0.9258(5) 0.6296(4) 0.0448(13) Uani 1 1 d .
H16A H 1.0524 0.9814 0.6327 0.067 Uiso 1 1 calc R
H16B H 0.9232 0.9621 0.6175 0.067 Uiso 1 1 calc R
H16C H 1.0336 0.8871 0.5712 0.067 Uiso 1 1 calc R
C4 C 0.8890(5) 0.7959(5) 0.3065(4) 0.0408(12) Uani 1 1 d .
C15 C 0.9257(4) 0.6896(4) 0.8645(4) 0.0315(9) Uani 1 1 d .
C9 C 0.9921(4) 0.6309(5) 0.5754(5) 0.0401(12) Uani 1 1 d .
H9A H 1.0362 0.5745 0.5381 0.060 Uiso 1 1 calc R
H9B H 0.9394 0.5964 0.6328 0.060 Uiso 1 1 calc R
H9C H 1.0463 0.6665 0.6057 0.060 Uiso 1 1 calc R
C5 C 0.9496(4) 0.7194(5) 0.3853(4) 0.0407(12) Uani 1 1 d .
H5 H 1.0116 0.6675 0.3638 0.049 Uiso 1 1 calc R
C13 C 1.1005(4) 0.7642(6) 0.9001(4) 0.0441(14) Uani 1 1 d .
C14 C 1.0176(5) 0.6899(5) 0.9291(4) 0.0400(12) Uani 1 1 d .
H14 H 1.0232 0.6381 0.9940 0.048 Uiso 1 1 calc R
C12 C 1.0913(5) 0.8389(5) 0.8031(5) 0.0427(12) Uani 1 1 d .
H12 H 1.1469 0.8887 0.7817 0.051 Uiso 1 1 calc R
C7 C 0.6617(5) 0.9614(5) 0.4773(4) 0.0438(12) Uani 1 1 d .
H7A H 0.6034 0.9249 0.5271 0.066 Uiso 1 1 calc R
H7B H 0.6260 0.9991 0.4118 0.066 Uiso 1 1 calc R
H7C H 0.6902 1.0155 0.5100 0.066 Uiso 1 1 calc R
C18 C 0.8413(6) 0.6035(5) 0.9038(4) 0.0471(13) Uani 1 1 d .
H18A H 0.8676 0.5545 0.9688 0.071 Uiso 1 1 calc R
H18B H 0.8399 0.5601 0.8486 0.071 Uiso 1 1 calc R
H18C H 0.7627 0.6413 0.9189 0.071 Uiso 1 1 calc R
C8 C 0.9241(6) 0.7991(7) 0.1861(5) 0.062(2) Uani 1 1 d .
H8A H 0.9548 0.8682 0.1549 0.094 Uiso 1 1 calc R
H8B H 0.8555 0.7946 0.1504 0.094 Uiso 1 1 calc R
H8C H 0.9841 0.7366 0.1771 0.094 Uiso 1 1 calc R
C19 C 0.5124(6) 1.0577(6) 0.7694(6) 0.0577(18) Uani 1 1 d .
H19A H 0.5110 1.1031 0.6977 0.087 Uiso 1 1 calc R
H19B H 0.4842 1.1042 0.8222 0.087 Uiso 1 1 calc R
H19C H 0.4622 1.0004 0.7758 0.087 Uiso 1 1 calc R
C17 C 1.1999(6) 0.7615(8) 0.9716(6) 0.067(2) Uani 1 1 d .
H17A H 1.2752 0.7401 0.9339 0.101 Uiso 1 1 calc R
H17B H 1.1893 0.7079 1.0377 0.101 Uiso 1 1 calc R
H17C H 1.1982 0.8348 0.9884 0.101 Uiso 1 1 calc R
C20 C 0.7684(7) 1.1003(8) 0.7684(10) 0.097(4) Uani 1 1 d .
H20A H 0.8473 1.0656 0.7851 0.145 Uiso 1 1 calc R
H20B H 0.7402 1.1547 0.8139 0.145 Uiso 1 1 calc R
H20C H 0.7698 1.1372 0.6935 0.145 Uiso 1 1 calc R
C21 C 0.6730(11) 0.9058(10) 0.9327(6) 0.114(5) Uani 1 1 d .
H21A H 0.6272 0.8449 0.9401 0.170 Uiso 1 1 calc R
H21B H 0.6407 0.9526 0.9845 0.170 Uiso 1 1 calc R
H21C H 0.7542 0.8760 0.9457 0.170 Uiso 1 1 calc R
C23 C 0.5984(4) 0.5069(4) 0.6573(4) 0.0355(11) Uani 1 1 d .
C22 C 0.5187(4) 0.4732(4) 0.7478(4) 0.0324(9) Uani 1 1 d .
C24 C 0.5367(5) 0.5964(4) 0.5840(4) 0.0362(11) Uani 1 1 d .
C26 C 0.4087(4) 0.5460(4) 0.7328(4) 0.0327(10) Uani 1 1 d .
C25 C 0.4195(4) 0.6194(4) 0.6291(4) 0.0361(10) Uani 1 1 d .
C31 C 0.2947(5) 0.5377(6) 0.8066(6) 0.0541(17) Uani 1 1 d .
H31A H 0.2464 0.6110 0.7996 0.065 Uiso 1 1 calc R
H31B H 0.3136 0.5137 0.8816 0.065 Uiso 1 1 calc R
C28 C 0.7262(5) 0.4568(7) 0.6406(7) 0.063(2) Uani 1 1 d .
H28A H 0.7303 0.3877 0.6146 0.094 Uiso 1 1 calc R
H28B H 0.7621 0.4419 0.7083 0.094 Uiso 1 1 calc R
H28C H 0.7680 0.5086 0.5883 0.094 Uiso 1 1 calc R
C27 C 0.5413(8) 0.3818(6) 0.8436(5) 0.0609(18) Uani 1 1 d .
H27A H 0.5082 0.4083 0.9087 0.091 Uiso 1 1 calc R
H27B H 0.6255 0.3597 0.8469 0.091 Uiso 1 1 calc R
H27C H 0.5046 0.3183 0.8371 0.091 Uiso 1 1 calc R
C32 C 0.2243(6) 0.4522(7) 0.7759(7) 0.068(2) Uani 1 1 d .
H32A H 0.2081 0.4747 0.7009 0.103 Uiso 1 1 calc R
H32B H 0.1505 0.4502 0.8206 0.103 Uiso 1 1 calc R
H32C H 0.2704 0.3788 0.7871 0.103 Uiso 1 1 calc R
C29 C 0.5883(7) 0.6535(6) 0.4761(4) 0.064(2) Uani 1 1 d .
H29A H 0.5779 0.6129 0.4210 0.096 Uiso 1 1 calc R
H29B H 0.6717 0.6549 0.4795 0.096 Uiso 1 1 calc R
H29C H 0.5485 0.7292 0.4588 0.096 Uiso 1 1 calc R
C30 C 0.3238(7) 0.7077(6) 0.5795(7) 0.067(2) Uani 1 1 d .
H30A H 0.3542 0.7453 0.5099 0.100 Uiso 1 1 calc R
H30B H 0.2993 0.7615 0.6263 0.100 Uiso 1 1 calc R
H30C H 0.2568 0.6727 0.5707 0.100 Uiso 1 1 calc R

loop_
_atom_site_aniso_label
_atom_site_aniso_U_11
_atom_site_aniso_U_22
_atom_site_aniso_U_33
_atom_site_aniso_U_23
_atom_site_aniso_U_13
_atom_site_aniso_U_12
W 0.02830(10) 0.03880(11) 0.02940(10) -0.01623(8) 0.00916(7) -0.01637(7)
Si1 0.0201(5) 0.0225(5) 0.0195(4) -0.0062(4) -0.0010(4) -0.0066(4)
Si2 0.0496(8) 0.0433(8) 0.0369(7) -0.0250(7) -0.0158(6) 0.0112(6)
O1 0.0261(14) 0.0296(15) 0.0251(13) -0.0061(12) 0.0024(11) -0.0130(12)
O2 0.0334(15) 0.0284(16) 0.0269(14) -0.0127(13) -0.0060(12) 0.0009(12)
C1 0.0198(16) 0.030(2) 0.0221(16) -0.0093(15) 0.0007(14) -0.0125(15)
O3 0.080(3) 0.083(3) 0.0298(18) -0.021(2) 0.0157(19) -0.054(3)
C6 0.0213(18) 0.042(2) 0.031(2) -0.0169(19) 0.0024(16) -0.0101(17)
C10 0.0238(18) 0.032(2) 0.0230(17) -0.0080(16) -0.0033(15) -0.0038(16)
C11 0.028(2) 0.042(3) 0.030(2) -0.0124(19) -0.0044(17) -0.0106(18)
O4 0.038(2) 0.044(2) 0.085(3) -0.033(2) 0.000(2) -0.0068(17)
C2 0.031(2) 0.033(2) 0.0228(18) -0.0046(16) -0.0028(16) -0.0154(17)
C3 0.042(2) 0.047(3) 0.0213(18) -0.0032(18) -0.0052(18) -0.025(2)
C16 0.046(3) 0.054(3) 0.042(3) -0.003(2) -0.008(2) -0.035(3)
C4 0.042(3) 0.066(3) 0.024(2) -0.019(2) 0.0094(19) -0.033(3)
C15 0.029(2) 0.038(3) 0.0260(19) -0.0079(19) -0.0060(16) 0.0036(18)
C9 0.027(2) 0.049(3) 0.047(3) -0.023(3) -0.006(2) 0.007(2)
C5 0.026(2) 0.065(3) 0.040(3) -0.029(3) 0.0105(19) -0.016(2)
C13 0.031(2) 0.074(4) 0.034(2) -0.030(3) -0.0126(19) 0.006(2)
C14 0.038(2) 0.054(3) 0.026(2) -0.013(2) -0.0102(19) 0.011(2)
C12 0.033(2) 0.060(3) 0.045(3) -0.025(3) -0.004(2) -0.015(2)
C7 0.055(3) 0.039(3) 0.036(2) -0.006(2) -0.016(2) 0.008(2)
C18 0.055(3) 0.045(3) 0.035(2) 0.014(2) -0.013(2) -0.008(3)
C8 0.065(4) 0.107(6) 0.029(2) -0.027(3) 0.015(3) -0.047(4)
C19 0.053(3) 0.057(4) 0.069(4) -0.037(4) -0.016(3) 0.018(3)
C17 0.042(3) 0.120(7) 0.052(4) -0.044(4) -0.023(3) 0.004(4)
C20 0.063(5) 0.085(6) 0.174(11) -0.093(7) -0.022(6) -0.009(4)
C21 0.166(11) 0.122(9) 0.031(3) -0.031(4) -0.018(5) 0.072(8)
C23 0.027(2) 0.045(3) 0.043(3) -0.029(2) 0.0068(19) -0.0122(19)
C22 0.038(2) 0.030(2) 0.031(2) -0.0089(18) 0.0000(18) -0.0083(19)
C24 0.043(3) 0.043(3) 0.030(2) -0.013(2) 0.0057(19) -0.027(2)
C26 0.028(2) 0.035(2) 0.039(2) -0.017(2) 0.0123(18) -0.0172(18)
C25 0.035(2) 0.032(2) 0.044(3) -0.009(2) -0.005(2) -0.0125(19)
C31 0.039(3) 0.062(4) 0.071(4) -0.036(3) 0.027(3) -0.029(3)
C28 0.030(3) 0.079(5) 0.094(5) -0.058(4) 0.006(3) -0.004(3)
C27 0.092(5) 0.043(4) 0.048(3) -0.002(3) -0.016(3) -0.008(3)
C32 0.048(3) 0.089(5) 0.083(5) -0.044(4) 0.030(3) -0.046(4)
C29 0.099(5) 0.083(5) 0.026(2) -0.015(3) 0.012(3) -0.069(4)
C30 0.063(4) 0.053(4) 0.091(5) -0.014(4) -0.040(4) -0.005(3)

loop_
_atom_type_symbol
_atom_type_description
_atom_type_scat_dispersion_real
_atom_type_scat_dispersion_imag
_atom_type_scat_source
C C 0.0033 0.0016 'International Tables Vol C Tables 4.2.6.8 and 6.1.1.4'
H H 0.0000 0.0000 'International Tables Vol C Tables 4.2.6.8 and 6.1.1.4'
O O 0.0106 0.0060 'International Tables Vol C Tables 4.2.6.8 and 6.1.1.4'
Si Si 0.0817 0.0704 'International Tables Vol C Tables 4.2.6.8 and 6.1.1.4'
W W -0.8490 6.8722 'International Tables Vol C Tables 4.2.6.8 and 6.1.1.4'

loop_
_geom_angle_atom_site_label_1
_geom_angle_atom_site_label_2
_geom_angle_atom_site_label_3
_geom_angle
O3 W O4 105.7(3)
O3 W O1 103.59(18)
O4 W O1 106.04(17)
O3 W C26 94.49(18)
O4 W C26 103.10(19)
O1 W C26 139.74(14)
O3 W C25 128.72(19)
O4 W C25 85.13(19)
O1 W C25 121.62(15)
C26 W C25 35.11(17)
O3 W C22 87.08(19)
O4 W C22 137.67(18)
O1 W C22 109.86(15)
C26 W C22 34.79(17)
C25 W C22 57.17(17)
O3 W C24 143.02(19)
O4 W C24 103.4(2)
O1 W C24 89.64(14)
C26 W C24 56.66(15)
C25 W C24 33.27(17)
C22 W C24 55.95(16)
O3 W C23 113.1(2)
O4 W C23 136.7(2)
O1 W C23 83.22(14)
C26 W C23 56.54(15)
C25 W C23 55.90(17)
C22 W C23 33.34(16)
C24 W C23 33.47(19)
O2 Si1 O1 108.46(18)
O2 Si1 C1 111.55(18)
O1 Si1 C1 104.42(16)
O2 Si1 C10 105.09(18)
O1 Si1 C10 112.69(19)
C1 Si1 C10 114.63(18)
O2 Si2 C19 107.4(2)
O2 Si2 C21 109.5(3)
C19 Si2 C21 110.3(5)
O2 Si2 C20 108.0(3)
C19 Si2 C20 110.0(4)
C21 Si2 C20 111.5(6)
Si1 O1 W 142.5(2)
Si1 O2 Si2 146.3(2)
C2 C1 C6 118.2(4)
C2 C1 Si1 122.3(3)
C6 C1 Si1 119.4(3)
C5 C6 C1 119.9(5)
C5 C6 C9 117.6(4)
C1 C6 C9 122.5(4)
C15 C10 C11 118.1(4)
C15 C10 Si1 124.3(3)
C11 C10 Si1 117.1(3)
C12 C11 C10 120.1(5)
C12 C11 C16 117.3(5)
C10 C11 C16 122.6(4)
C3 C2 C1 119.5(4)
C3 C2 C7 117.4(4)
C1 C2 C7 123.1(4)
C4 C3 C2 122.5(5)
C3 C4 C5 117.9(4)
C3 C4 C8 120.6(6)
C5 C4 C8 121.5(6)
C14 C15 C10 119.4(5)
C14 C15 C18 117.9(5)
C10 C15 C18 122.7(4)
C4 C5 C6 121.9(5)
C12 C13 C14 117.6(4)
C12 C13 C17 121.1(6)
C14 C13 C17 121.3(6)
C13 C14 C15 122.6(5)
C13 C12 C11 122.2(5)
C22 C23 C24 108.6(4)
C22 C23 C28 125.7(6)
C24 C23 C28 125.7(5)
C22 C23 W 71.5(3)
C24 C23 W 73.2(3)
C28 C23 W 121.5(3)
C23 C22 C26 107.0(4)
C23 C22 C27 128.3(5)
C26 C22 C27 124.7(5)
C23 C22 W 75.2(3)
C26 C22 W 68.5(2)
C27 C22 W 120.4(4)
C25 C24 C23 108.3(4)
C25 C24 C29 126.2(6)
C23 C24 C29 125.5(6)
C25 C24 W 70.7(3)
C23 C24 W 73.4(3)
C29 C24 W 123.0(3)
C22 C26 C25 108.4(4)
C22 C26 C31 126.0(5)
C25 C26 C31 125.2(5)
C22 C26 W 76.7(3)
C25 C26 W 75.6(3)
C31 C26 W 120.0(3)
C24 C25 C26 107.5(5)
C24 C25 C30 126.2(6)
C26 C25 C30 126.2(6)
C24 C25 W 76.0(3)
C26 C25 W 69.3(3)
C30 C25 W 118.7(4)
C26 C31 C32 110.0(5)

loop_
_geom_bond_atom_site_label_1
_geom_bond_atom_site_label_2
_geom_bond_distance
W O3 1.724(4)
W O4 1.740(4)
W O1 1.912(3)
W C26 2.331(4)
W C25 2.414(5)
W C22 2.437(5)
W C24 2.481(5)
W C23 2.484(4)
Si1 O2 1.619(3)
Si1 O1 1.638(3)
Si1 C1 1.884(4)
Si1 C10 1.884(4)
Si2 O2 1.638(3)
Si2 C19 1.856(6)
Si2 C21 1.858(9)
Si2 C20 1.863(9)
C1 C2 1.412(6)
C1 C6 1.416(6)
C6 C5 1.401(6)
C6 C9 1.509(7)
C10 C15 1.407(6)
C10 C11 1.415(6)
C11 C12 1.393(6)
C11 C16 1.509(7)
C2 C3 1.402(6)
C2 C7 1.511(7)
C3 C4 1.381(8)
C4 C5 1.384(8)
C4 C8 1.519(7)
C15 C14 1.399(6)
C15 C18 1.511(8)
C13 C12 1.374(9)
C13 C14 1.384(9)
C13 C17 1.519(7)
C23 C22 1.412(7)
C23 C24 1.430(8)
C23 C28 1.500(7)
C22 C26 1.429(7)
C22 C27 1.486(8)
C24 C25 1.403(7)
C24 C29 1.500(7)
C26 C25 1.433(7)
C26 C31 1.517(6)
C25 C30 1.504(9)
C31 C32 1.545(8)
